data_4002809
loop_
_publ_author_name
'Wang, Zhenbin'
'Chu, Iek-Heng'
'Zhou, Fei'
'Ong, Shyue Ping'

_publ_section_title
;
 Electronic Structure Descriptor for the Discovery of Narrow-Band
 Red-Emitting Phosphors
;
_journal_issue 11
_journal_name_full 'Chemistry of Materials'
_journal_page_first 4024
_journal_paper_doi 10.1021/acs.chemmater.6b01496
_journal_volume 28
_journal_year 2016
_chemical_formula_structural Sr(Si3N4)2
_chemical_formula_sum 'N16 Si12 Sr2'
_space_group_IT_number 44
_symmetry_Int_Tables_number 44
_symmetry_space_group_name_Hall 'I 2 -2'
_symmetry_space_group_name_H-M 'I m m 2'
_cell_angle_alpha 90.00000000
_cell_angle_beta 90.00000000
_cell_angle_gamma 90.00000000
_cell_formula_units_Z 2
_cell_length_a 7.94214684
_cell_length_b 9.34931143
_cell_length_c 4.84484518
_cell_volume 359.747
_cod_data_source_file 56.cif
_cod_data_source_block Sr(Si3N4)2
_cod_original_cell_volume 359.747216551
_cod_original_sg_symbol_H-M Imm2
_cod_original_formula_sum 'Sr2 Si12 N16'
_cod_database_code 4002809

loop_
_symmetry_equiv_pos_site_id
_symmetry_equiv_pos_as_xyz
1 'x, y, z'
2 '-x+1/2, -y+1/2, z+1/2'
3 '-x, y, z'
4 'x+1/2, -y+1/2, z+1/2'
5 'x+1/2, y+1/2, z+1/2'
6 '-x, -y, z'
7 '-x+1/2, y+1/2, z+1/2'
8 'x, -y, z'

loop_
_atom_site_aniso_type_symbol
_atom_site_aniso_U_11
_atom_site_aniso_U_22
_atom_site_aniso_U_33
_atom_site_aniso_U_12
_atom_site_aniso_U_13
_atom_site_aniso_U_23
Si 0 0 0 0 0 0
Sr 0 0 0 0 0 0
N 0 0 0 0 0 0

loop_
_atom_site_type_symbol
_atom_site_label
_atom_site_symmetry_multiplicity
_atom_site_fract_x
_atom_site_fract_y
_atom_site_fract_z
_atom_site_occupancy
Sr Sr1 2 0.000000 0.500000 0.851151 1
Si Si2 8 0.203020 0.160382 0.851429 1
Si Si3 4 0.000000 0.127221 0.359065 1
N N4 8 0.181534 0.198135 0.205459 1
N N5 4 0.000000 0.183880 0.704658 1
N N6 4 0.209140 0.500000 0.284527 1

_cod_struct_determination_method theoretical
